data_7044765
loop_
_publ_author_name
'Lyubov, Dmitry M.'
'Cherkasov, Anton V.'
'Fukin, Georgy K.'
'Lyssenko, Konstantin A.'
'Rychagova, Elena A.'
'Ketkov, Sergey Yu'
'Trifonov, Alexander A.'

_publ_section_title
;
 Rare-earth metal-mediated PhC[triple bond, length as m-dash]N insertion
 into N,N-bis(trimethylsilyl)naphthalene-1,8-diamido dianion - a synthetic
 approach to complexes coordinated by ansa-bridged amido-amidinato ligand.
;
_journal_issue 2
_journal_name_full 'Dalton transactions (Cambridge, England : 2003)'
_journal_page_first 438
_journal_page_last 451
_journal_paper_doi 10.1039/c7dt03809g
_journal_volume 47
_journal_year 2018
_chemical_formula_moiety 'C29 H45 Li2 N5 Si2, 1.5(C7 H8)'
_chemical_formula_sum 'C39.5 H57 Li2 N5 Si2'
_chemical_formula_weight 671.96
_space_group_crystal_system monoclinic
_space_group_IT_number 14
_space_group_name_Hall '-P 2ybc'
_space_group_name_H-M_alt 'P 1 21/c 1'
_symmetry_space_group_name_Hall '-P 2ybc'
_symmetry_space_group_name_H-M 'P 1 21/c 1'
_atom_sites_solution_hydrogens geom
_atom_sites_solution_primary direct
_atom_sites_solution_secondary difmap
_audit_creation_method SHELXL-2017/1
_audit_update_record
;
2017-11-07 deposited with the CCDC.
2017-11-14 downloaded from the CCDC.
;
_cell_angle_alpha 90
_cell_angle_beta 102.82(3)
_cell_angle_gamma 90
_cell_formula_units_Z 4
_cell_length_a 10.578(2)
_cell_length_b 35.496(7)
_cell_length_c 11.439(2)
_cell_measurement_reflns_used 773
_cell_measurement_temperature 100(2)
_cell_measurement_theta_max 25
_cell_measurement_theta_min 3
_cell_volume 4188.0(14)
_computing_cell_refinement SAINT
_computing_data_collection APEX2
_computing_data_reduction SAINT
_computing_molecular_graphics SHELXTL
_computing_publication_material SHELXTL
_computing_structure_refinement SHELXL-2017/1
_computing_structure_solution SHELXS-97
_diffrn_ambient_temperature 100(2)
_diffrn_measured_fraction_theta_full 0.999
_diffrn_measured_fraction_theta_max 0.999
_diffrn_measurement_device_type 'Bruker APEX II (CCD)'
_diffrn_measurement_method '\w scans'
_diffrn_radiation_type MoK\a
_diffrn_radiation_wavelength 0.71073
_diffrn_reflns_av_R_equivalents 0.0373
_diffrn_reflns_av_unetI/netI 0.0469
_diffrn_reflns_Laue_measured_fraction_full 0.999
_diffrn_reflns_Laue_measured_fraction_max 0.999
_diffrn_reflns_limit_h_max 13
_diffrn_reflns_limit_h_min -13
_diffrn_reflns_limit_k_max 45
_diffrn_reflns_limit_k_min -42
_diffrn_reflns_limit_l_max 12
_diffrn_reflns_limit_l_min -14
_diffrn_reflns_number 25808
_diffrn_reflns_point_group_measured_fraction_full 0.999
_diffrn_reflns_point_group_measured_fraction_max 0.999
_diffrn_reflns_theta_full 25.242
_diffrn_reflns_theta_max 27.000
_diffrn_reflns_theta_min 1.914
_diffrn_source 'fine focus sealed tube'
_exptl_absorpt_coefficient_mu 0.116
_exptl_absorpt_correction_T_max 0.986
_exptl_absorpt_correction_T_min 0.964
_exptl_absorpt_correction_type multi-scan
_exptl_absorpt_process_details SADABS
_exptl_crystal_colour colorless
_exptl_crystal_density_diffrn 1.066
_exptl_crystal_description prism
_exptl_crystal_F_000 1452
_exptl_crystal_size_max 0.320
_exptl_crystal_size_mid 0.150
_exptl_crystal_size_min 0.120
_refine_diff_density_max 0.805
_refine_diff_density_min -0.429
_refine_diff_density_rms 0.057
_refine_ls_extinction_method none
_refine_ls_goodness_of_fit_ref 1.066
_refine_ls_hydrogen_treatment constr
_refine_ls_matrix_type full
_refine_ls_number_parameters 512
_refine_ls_number_reflns 9145
_refine_ls_number_restraints 220
_refine_ls_restrained_S_all 1.074
_refine_ls_R_factor_all 0.0923
_refine_ls_R_factor_gt 0.0680
_refine_ls_shift/su_max 0.000
_refine_ls_shift/su_mean 0.000
_refine_ls_structure_factor_coef Fsqd
_refine_ls_weighting_details 'w=1/[\s^2^(Fo^2^)+(0.0440P)^2^+6.5200P] where P=(Fo^2^+2Fc^2^)/3'
_refine_ls_weighting_scheme calc
_refine_ls_wR_factor_gt 0.1462
_refine_ls_wR_factor_ref 0.1595
_reflns_Friedel_coverage 0.000
_reflns_number_gt 6952
_reflns_number_total 9145
_reflns_threshold_expression 'I > 2\s(I)'
_cod_data_source_file c7dt03809g2.cif
_cod_data_source_block 2TMEDA
_cod_depositor_comments 'Adding full bibliography for 7044761--7044767.cif.'
_cod_original_cell_volume 4188.4(15)
_cod_original_formula_sum 'C39.50 H57 Li2 N5 Si2'
_cod_database_code 7044765
_shelx_shelxl_version_number 2017/1
_shelx_space_group_comment
;
The symmetry employed for this shelxl refinement is uniquely defined
by the following loop, which should always be used as a source of
symmetry information in preference to the above space-group names.
They are only intended as comments.
;
_shelx_estimated_absorpt_t_min 0.964
_shelx_estimated_absorpt_t_max 0.986

loop_
_space_group_symop_operation_xyz
'x, y, z'
'-x, y+1/2, -z+1/2'
'-x, -y, -z'
'x, -y-1/2, z-1/2'

loop_
_atom_site_label
_atom_site_type_symbol
_atom_site_fract_x
_atom_site_fract_y
_atom_site_fract_z
_atom_site_U_iso_or_equiv
_atom_site_adp_type
_atom_site_occupancy
_atom_site_site_symmetry_order
_atom_site_calc_flag
_atom_site_refinement_flags_posn
_atom_site_refinement_flags_adp
_atom_site_refinement_flags_occupancy
_atom_site_disorder_assembly
_atom_site_disorder_group
Si1 Si -0.20031(5) 0.11330(2) 0.38816(5) 0.02315(13) Uani 1 1 d . . . . .
Si2 Si 0.32457(5) 0.06620(2) 0.50423(5) 0.02218(12) Uani 1 1 d . . . . .
Li1 Li 0.0452(3) 0.07541(9) 0.3983(3) 0.0255(8) Uani 1 1 d . . . . .
Li2 Li 0.1171(4) 0.14088(9) 0.5052(3) 0.0247(8) Uani 1 1 d . . . . .
N1 N -0.04439(16) 0.12352(5) 0.37726(15) 0.0212(4) Uani 1 1 d . . . . .
N2 N 0.21534(15) 0.09913(4) 0.43144(14) 0.0193(4) Uani 1 1 d . . . . .
N3 N 0.00813(17) 0.02652(5) 0.30639(17) 0.0292(4) Uani 1 1 d . . . . .
N4 N 0.2010(2) 0.19782(5) 0.51013(17) 0.0433(5) Uani 1 1 d D . . . .
N5 N 0.11228(17) 0.15215(5) 0.69384(15) 0.0263(4) Uani 1 1 d D . . . .
C1 C -0.01216(19) 0.14329(5) 0.28168(17) 0.0208(4) Uani 1 1 d . . . . .
C2 C -0.1029(2) 0.16675(6) 0.2065(2) 0.0304(5) Uani 1 1 d . . . . .
H2A H -0.186625 0.169164 0.223167 0.036 Uiso 1 1 calc R U . . .
C3 C -0.0771(2) 0.18688(6) 0.1078(2) 0.0333(5) Uani 1 1 d . . . . .
H3A H -0.142783 0.202068 0.060114 0.040 Uiso 1 1 calc R U . . .
C4 C 0.0420(2) 0.18455(6) 0.08085(18) 0.0274(5) Uani 1 1 d . . . . .
H4A H 0.058571 0.197759 0.013575 0.033 Uiso 1 1 calc R U . . .
C5 C 0.1420(2) 0.16231(5) 0.15346(17) 0.0217(4) Uani 1 1 d . . . . .
C6 C 0.2656(2) 0.16150(6) 0.12315(18) 0.0266(5) Uani 1 1 d . . . . .
H6A H 0.279825 0.175828 0.057099 0.032 Uiso 1 1 calc R U . . .
C7 C 0.3642(2) 0.14009(6) 0.18906(19) 0.0286(5) Uani 1 1 d . . . . .
H7A H 0.445882 0.139251 0.167470 0.034 Uiso 1 1 calc R U . . .
C8 C 0.34464(19) 0.11928(6) 0.28909(19) 0.0258(5) Uani 1 1 d . . . . .
H8A H 0.414871 0.104759 0.332775 0.031 Uiso 1 1 calc R U . . .
C9 C 0.22667(18) 0.11882(5) 0.32778(17) 0.0186(4) Uani 1 1 d . . . . .
C10 C 0.11836(18) 0.14107(5) 0.25603(16) 0.0184(4) Uani 1 1 d . . . . .
C11 C -0.1835(2) 0.07525(6) 0.5084(2) 0.0331(5) Uani 1 1 d . . . . .
H11A H -0.269134 0.069348 0.523090 0.050 Uiso 1 1 calc R U . . .
H11B H -0.126738 0.084338 0.582669 0.050 Uiso 1 1 calc R U . . .
H11C H -0.146000 0.052520 0.481139 0.050 Uiso 1 1 calc R U . . .
C12 C -0.2960(2) 0.15388(6) 0.4342(2) 0.0298(5) Uani 1 1 d . . . . .
H12A H -0.388736 0.147978 0.412647 0.045 Uiso 1 1 calc R U . . .
H12B H -0.279339 0.176882 0.392696 0.045 Uiso 1 1 calc R U . . .
H12C H -0.269129 0.157689 0.521043 0.045 Uiso 1 1 calc R U . . .
C13 C -0.2994(2) 0.09139(7) 0.2457(2) 0.0367(6) Uani 1 1 d . . . . .
H13A H -0.382989 0.082913 0.259519 0.055 Uiso 1 1 calc R U . . .
H13B H -0.252311 0.069825 0.222786 0.055 Uiso 1 1 calc R U . . .
H13C H -0.313934 0.110132 0.181163 0.055 Uiso 1 1 calc R U . . .
C14 C 0.3756(2) 0.03072(6) 0.3981(2) 0.0330(5) Uani 1 1 d . . . . .
H14A H 0.461631 0.037389 0.386016 0.050 Uiso 1 1 calc R U . . .
H14B H 0.312842 0.031123 0.320937 0.050 Uiso 1 1 calc R U . . .
H14C H 0.378382 0.005431 0.432988 0.050 Uiso 1 1 calc R U . . .
C15 C 0.4750(2) 0.08667(7) 0.6047(2) 0.0319(5) Uani 1 1 d . . . . .
H15A H 0.532860 0.066192 0.640660 0.048 Uiso 1 1 calc R U . . .
H15B H 0.450423 0.101582 0.668320 0.048 Uiso 1 1 calc R U . . .
H15C H 0.519656 0.102850 0.557389 0.048 Uiso 1 1 calc R U . . .
C16 C 0.2362(2) 0.03826(6) 0.6034(2) 0.0299(5) Uani 1 1 d . . . . .
H16A H 0.296565 0.020499 0.652443 0.045 Uiso 1 1 calc R U . . .
H16B H 0.164335 0.024313 0.553098 0.045 Uiso 1 1 calc R U . . .
H16C H 0.202286 0.055551 0.655774 0.045 Uiso 1 1 calc R U . . .
C17 C 0.1953(8) 0.2111(2) 0.6329(5) 0.040(2) Uani 0.294(2) 1 d D U P A 1
H17A H 0.184004 0.238768 0.630261 0.049 Uiso 0.294(2) 1 calc R U P A 1
H17D H 0.279828 0.205631 0.687598 0.049 Uiso 0.294(2) 1 calc R U P A 1
C18 C 0.0865(8) 0.19357(15) 0.6874(7) 0.0425(19) Uani 0.294(2) 1 d D U P A 1
H18A H 0.089578 0.203941 0.768314 0.051 Uiso 0.294(2) 1 calc R U P A 1
H18D H 0.000065 0.198899 0.635782 0.051 Uiso 0.294(2) 1 calc R U P A 1
C19 C 0.3043(6) 0.2058(3) 0.4530(8) 0.091(3) Uani 0.294(2) 1 d D U P A 1
H19A H 0.322226 0.232902 0.457061 0.136 Uiso 0.294(2) 1 calc R U P A 1
H19B H 0.279988 0.197906 0.368846 0.136 Uiso 0.294(2) 1 calc R U P A 1
H19C H 0.382091 0.192047 0.493546 0.136 Uiso 0.294(2) 1 calc R U P A 1
C20 C 0.0788(6) 0.2185(3) 0.4342(11) 0.090(4) Uiso 0.294(2) 1 d D . P A 1
H20A H 0.093737 0.245727 0.437630 0.135 Uiso 0.294(2) 1 calc R U P A 1
H20B H 0.002896 0.212578 0.466756 0.135 Uiso 0.294(2) 1 calc R U P A 1
H20C H 0.063555 0.209970 0.350693 0.135 Uiso 0.294(2) 1 calc R U P A 1
C21 C 0.2307(5) 0.1394(3) 0.7715(7) 0.042(2) Uani 0.294(2) 1 d D U P A 1
H21A H 0.231671 0.146733 0.854265 0.064 Uiso 0.294(2) 1 calc R U P A 1
H21B H 0.304871 0.150767 0.746572 0.064 Uiso 0.294(2) 1 calc R U P A 1
H21C H 0.236188 0.111865 0.766601 0.064 Uiso 0.294(2) 1 calc R U P A 1
C22 C -0.0003(5) 0.1355(2) 0.7395(7) 0.0394(19) Uani 0.294(2) 1 d D U P A 1
H22A H -0.003482 0.146953 0.816706 0.059 Uiso 0.294(2) 1 calc R U P A 1
H22B H 0.011931 0.108190 0.749792 0.059 Uiso 0.294(2) 1 calc R U P A 1
H22C H -0.081680 0.140479 0.681517 0.059 Uiso 0.294(2) 1 calc R U P A 1
C17' C 0.1908(4) 0.21423(9) 0.6279(3) 0.0322(10) Uani 0.706(2) 1 d D U P A 2
H17B H 0.104358 0.225924 0.620098 0.039 Uiso 0.706(2) 1 calc R U P A 2
H17C H 0.257051 0.234168 0.651082 0.039 Uiso 0.706(2) 1 calc R U P A 2
C18' C 0.2107(3) 0.18344(8) 0.7277(3) 0.0272(7) Uani 0.706(2) 1 d D U P A 2
H18B H 0.299301 0.172899 0.739397 0.033 Uiso 0.706(2) 1 calc R U P A 2
H18C H 0.201753 0.194965 0.804255 0.033 Uiso 0.706(2) 1 calc R U P A 2
C19' C 0.3465(3) 0.19078(9) 0.5159(3) 0.0403(8) Uani 0.706(2) 1 d D U P A 2
H19D H 0.394108 0.214584 0.532130 0.060 Uiso 0.706(2) 1 calc R U P A 2
H19E H 0.357197 0.180542 0.439088 0.060 Uiso 0.706(2) 1 calc R U P A 2
H19F H 0.380492 0.172753 0.580050 0.060 Uiso 0.706(2) 1 calc R U P A 2
C20' C 0.1577(4) 0.22471(8) 0.4167(3) 0.0451(10) Uani 0.706(2) 1 d D U P A 2
H20D H 0.201990 0.248763 0.438742 0.068 Uiso 0.706(2) 1 calc R U P A 2
H20E H 0.063852 0.228304 0.405275 0.068 Uiso 0.706(2) 1 calc R U P A 2
H20F H 0.177443 0.215471 0.342005 0.068 Uiso 0.706(2) 1 calc R U P A 2
C21' C 0.1508(4) 0.12187(9) 0.7850(3) 0.0385(9) Uani 0.706(2) 1 d D U P A 2
H21D H 0.153096 0.132081 0.865016 0.058 Uiso 0.706(2) 1 calc R U P A 2
H21E H 0.236915 0.112369 0.781625 0.058 Uiso 0.706(2) 1 calc R U P A 2
H21F H 0.087768 0.101255 0.768238 0.058 Uiso 0.706(2) 1 calc R U P A 2
C22' C -0.0158(3) 0.16597(10) 0.6984(3) 0.0416(9) Uani 0.706(2) 1 d D U P A 2
H22D H -0.011296 0.179462 0.773908 0.062 Uiso 0.706(2) 1 calc R U P A 2
H22E H -0.075694 0.144667 0.693298 0.062 Uiso 0.706(2) 1 calc R U P A 2
H22F H -0.046780 0.183102 0.630909 0.062 Uiso 0.706(2) 1 calc R U P A 2
C23 C 0.0115(2) 0.00278(6) 0.23768(19) 0.0255(5) Uani 1 1 d . . . . .
C24 C 0.0204(2) -0.02670(6) 0.15116(18) 0.0237(5) Uani 1 1 d . . . . .
C25 C 0.1414(2) -0.04235(7) 0.1516(2) 0.0361(6) Uani 1 1 d . . . . .
H25A H 0.216077 -0.034268 0.208542 0.043 Uiso 1 1 calc R U . . .
C26 C 0.1515(2) -0.07010(7) 0.0673(2) 0.0436(7) Uani 1 1 d . . . . .
H26A H 0.233816 -0.080762 0.066929 0.052 Uiso 1 1 calc R U . . .
C27 C 0.0425(2) -0.08224(6) -0.0158(2) 0.0338(5) Uani 1 1 d . . . . .
H27A H 0.050367 -0.101210 -0.072407 0.041 Uiso 1 1 calc R U . . .
C28 C -0.0778(2) -0.06657(6) -0.0160(2) 0.0324(5) Uani 1 1 d . . . . .
H28A H -0.152317 -0.074957 -0.072578 0.039 Uiso 1 1 calc R U . . .
C29 C -0.0900(2) -0.03845(6) 0.0668(2) 0.0295(5) Uani 1 1 d . . . . .
H29A H -0.172079 -0.027466 0.065913 0.035 Uiso 1 1 calc R U . . .
C1S C 0.58890(14) 0.19452(4) 0.84661(13) 0.0448(7) Uani 1 1 d DG . . . .
C2S C 0.66849(18) 0.19429(5) 0.76489(18) 0.0700(9) Uani 1 1 d DG . . . .
H2SA H 0.716011 0.172250 0.755035 0.084 Uiso 1 1 calc R U . . .
C3S C 0.6785(2) 0.22630(6) 0.6976(2) 0.0929(12) Uani 1 1 d G . . . .
H3SA H 0.732932 0.226149 0.641720 0.111 Uiso 1 1 calc R U . . .
C4S C 0.6090(2) 0.25855(5) 0.71199(18) 0.0699(10) Uani 1 1 d G . . . .
H4SA H 0.615876 0.280431 0.665988 0.084 Uiso 1 1 calc R U . . .
C5S C 0.5294(2) 0.25878(4) 0.79372(18) 0.0588(8) Uani 1 1 d G . . . .
H5SA H 0.481898 0.280816 0.803570 0.071 Uiso 1 1 calc R U . . .
C6S C 0.51937(16) 0.22676(4) 0.86103(16) 0.0458(7) Uani 1 1 d DG . . . .
H6SA H 0.464976 0.226918 0.916886 0.055 Uiso 1 1 calc R U . . .
C7S C 0.5782(3) 0.15941(8) 0.9217(3) 0.0535(8) Uani 1 1 d D . . . .
H7SA H 0.570778 0.136975 0.870672 0.080 Uiso 1 1 calc R U . . .
H7SB H 0.501207 0.161466 0.955700 0.080 Uiso 1 1 calc R U . . .
H7SC H 0.655699 0.157322 0.986693 0.080 Uiso 1 1 calc R U . . .
C8S C 0.4875(3) 0.02060(7) -0.0207(2) 0.0304(10) Uani 0.5 1 d DG . P B -1
C9S C 0.5352(3) 0.00051(8) -0.1059(2) 0.0295(11) Uani 0.5 1 d DG . P B -1
H9SA H 0.545124 0.012562 -0.177494 0.035 Uiso 0.5 1 calc R U P B -1
C10S C 0.5685(3) -0.03721(8) -0.0864(3) 0.0418(12) Uani 0.5 1 d G . P B -1
H10A H 0.601176 -0.050942 -0.144578 0.050 Uiso 0.5 1 calc R U P B -1
C11S C 0.5541(4) -0.05484(7) 0.0184(4) 0.0588(17) Uani 0.5 1 d G . P B -1
H11D H 0.576815 -0.080623 0.031748 0.071 Uiso 0.5 1 calc R U P B -1
C12S C 0.5063(4) -0.03475(9) 0.1036(3) 0.0624(15) Uani 0.5 1 d G . P B -1
H12D H 0.496402 -0.046800 0.175159 0.075 Uiso 0.5 1 calc R U P B -1
C13S C 0.4730(3) 0.00297(9) 0.0840(2) 0.0490(15) Uani 0.5 1 d DG . P B -1
H13D H 0.440350 0.016705 0.142245 0.059 Uiso 0.5 1 calc R U P B -1
C14S C 0.4522(6) 0.06228(12) -0.0422(5) 0.0467(15) Uani 0.5 1 d D . P B -1
H14D H 0.410212 0.066123 -0.126690 0.070 Uiso 0.5 1 calc R U P B -1
H14E H 0.531112 0.077597 -0.021765 0.070 Uiso 0.5 1 calc R U P B -1
H14F H 0.392729 0.069778 0.008265 0.070 Uiso 0.5 1 calc R U P B -1

loop_
_atom_site_aniso_label
_atom_site_aniso_U_11
_atom_site_aniso_U_22
_atom_site_aniso_U_33
_atom_site_aniso_U_23
_atom_site_aniso_U_13
_atom_site_aniso_U_12
Si1 0.0195(2) 0.0264(3) 0.0257(3) 0.0020(2) 0.0096(2) 0.0025(2)
Si2 0.0209(2) 0.0242(3) 0.0214(3) 0.0022(2) 0.0045(2) 0.0016(2)
Li1 0.0220(16) 0.0204(15) 0.0343(19) -0.0030(14) 0.0071(14) -0.0030(13)
Li2 0.0352(18) 0.0186(15) 0.0218(16) -0.0013(13) 0.0094(14) -0.0004(14)
N1 0.0217(8) 0.0232(8) 0.0204(8) 0.0022(6) 0.0081(6) 0.0025(6)
N2 0.0207(8) 0.0198(7) 0.0188(8) -0.0001(6) 0.0070(6) -0.0015(6)
N3 0.0298(9) 0.0265(9) 0.0324(10) -0.0050(8) 0.0094(8) -0.0052(7)
N4 0.0809(14) 0.0249(9) 0.0304(10) -0.0050(8) 0.0257(9) -0.0138(9)
N5 0.0379(9) 0.0234(8) 0.0191(8) -0.0027(7) 0.0091(7) -0.0021(7)
C1 0.0241(9) 0.0207(9) 0.0185(9) 0.0004(7) 0.0069(7) 0.0028(7)
C2 0.0270(10) 0.0361(11) 0.0313(11) 0.0101(9) 0.0133(9) 0.0085(9)
C3 0.0369(12) 0.0335(11) 0.0290(11) 0.0110(9) 0.0065(9) 0.0094(9)
C4 0.0384(11) 0.0272(10) 0.0175(9) 0.0060(8) 0.0084(8) -0.0017(9)
C5 0.0292(10) 0.0225(9) 0.0137(9) -0.0035(7) 0.0055(8) -0.0039(8)
C6 0.0315(10) 0.0339(11) 0.0166(9) 0.0023(8) 0.0100(8) -0.0072(9)
C7 0.0235(10) 0.0400(12) 0.0249(10) -0.0008(9) 0.0110(8) -0.0050(9)
C8 0.0207(9) 0.0331(11) 0.0242(10) 0.0017(9) 0.0064(8) -0.0007(8)
C9 0.0208(9) 0.0193(9) 0.0159(9) -0.0045(7) 0.0047(7) -0.0034(7)
C10 0.0236(9) 0.0178(8) 0.0143(9) -0.0044(7) 0.0054(7) -0.0019(7)
C11 0.0328(11) 0.0325(11) 0.0395(12) 0.0080(10) 0.0202(9) 0.0024(9)
C12 0.0269(10) 0.0322(11) 0.0329(11) 0.0024(9) 0.0119(9) 0.0048(9)
C13 0.0243(11) 0.0465(13) 0.0388(13) -0.0044(11) 0.0059(10) -0.0001(10)
C14 0.0324(11) 0.0306(11) 0.0365(12) -0.0009(9) 0.0086(10) 0.0088(9)
C15 0.0230(10) 0.0430(12) 0.0285(11) 0.0057(10) 0.0032(9) 0.0009(9)
C16 0.0313(11) 0.0268(10) 0.0313(11) 0.0059(9) 0.0065(9) -0.0012(9)
C17 0.056(5) 0.031(4) 0.032(4) -0.015(3) 0.006(3) -0.011(4)
C18 0.068(4) 0.031(3) 0.032(4) -0.005(3) 0.018(3) 0.002(3)
C19 0.130(6) 0.095(7) 0.058(6) -0.017(5) 0.044(4) -0.079(5)
C21 0.044(4) 0.054(5) 0.030(4) -0.005(4) 0.007(3) -0.001(4)
C22 0.051(4) 0.044(4) 0.029(4) -0.009(3) 0.021(3) -0.004(3)
C17' 0.063(2) 0.0154(14) 0.0211(15) -0.0004(12) 0.0145(15) -0.0061(15)
C18' 0.0355(15) 0.0252(14) 0.0201(14) -0.0044(11) 0.0042(12) -0.0074(12)
C19' 0.0534(18) 0.0309(16) 0.0458(19) -0.0111(14) 0.0304(14) -0.0189(14)
C20' 0.095(3) 0.0191(14) 0.0230(16) -0.0029(12) 0.0171(17) -0.0107(16)
C21' 0.063(2) 0.0292(16) 0.0219(15) 0.0029(13) 0.0057(15) -0.0093(15)
C22' 0.0410(17) 0.0443(19) 0.0426(19) -0.0123(16) 0.0161(15) -0.0045(15)
C23 0.0267(10) 0.0255(10) 0.0246(10) 0.0021(8) 0.0063(8) -0.0066(8)
C24 0.0313(10) 0.0221(9) 0.0181(9) -0.0003(8) 0.0065(8) -0.0067(8)
C25 0.0330(12) 0.0343(12) 0.0381(13) -0.0128(10) 0.0018(10) -0.0010(10)
C26 0.0359(13) 0.0419(13) 0.0512(15) -0.0195(11) 0.0060(11) 0.0034(11)
C27 0.0446(13) 0.0291(11) 0.0298(11) -0.0111(9) 0.0129(10) -0.0075(10)
C28 0.0388(12) 0.0342(11) 0.0230(11) -0.0032(9) 0.0041(9) -0.0102(10)
C29 0.0305(11) 0.0300(11) 0.0278(11) -0.0014(9) 0.0059(9) -0.0043(9)
C1S 0.0408(14) 0.0530(15) 0.0381(14) -0.0086(12) 0.0036(11) -0.0019(12)
C2S 0.079(2) 0.070(2) 0.075(2) 0.0024(17) 0.0473(15) 0.0197(17)
C3S 0.122(3) 0.083(3) 0.100(2) -0.002(2) 0.0798(18) 0.001(2)
C4S 0.111(3) 0.0464(16) 0.0591(19) -0.0092(14) 0.0322(18) -0.0203(17)
C5S 0.0674(19) 0.0432(15) 0.068(2) -0.0148(14) 0.0209(16) -0.0051(14)
C6S 0.0478(14) 0.0446(14) 0.0492(15) -0.0126(12) 0.0199(12) 0.0008(12)
C7S 0.0514(16) 0.0561(17) 0.0454(16) 0.0060(13) -0.0055(13) -0.0044(14)
C8S 0.023(2) 0.040(2) 0.026(2) -0.0024(17) 0.0016(16) -0.0060(17)
C9S 0.025(2) 0.041(2) 0.022(2) 0.0015(18) 0.0036(17) -0.0056(19)
C10S 0.034(2) 0.039(2) 0.046(3) -0.003(2) -0.006(2) -0.003(2)
C11S 0.043(3) 0.057(3) 0.063(3) 0.021(3) -0.017(3) -0.017(3)
C12S 0.061(3) 0.084(3) 0.035(3) 0.032(2) -0.004(2) -0.032(3)
C13S 0.051(3) 0.077(3) 0.021(2) 0.002(2) 0.013(2) -0.020(3)
C14S 0.047(3) 0.038(2) 0.050(3) -0.012(2) -0.001(3) 0.003(2)

loop_
_atom_type_symbol
_atom_type_description
_atom_type_scat_dispersion_real
_atom_type_scat_dispersion_imag
_atom_type_scat_source
C C 0.0033 0.0016 'International Tables Vol C Tables 4.2.6.8 and 6.1.1.4'
H H 0.0000 0.0000 'International Tables Vol C Tables 4.2.6.8 and 6.1.1.4'
Li Li -0.0003 0.0001 'International Tables Vol C Tables 4.2.6.8 and 6.1.1.4'
Si Si 0.0817 0.0704 'International Tables Vol C Tables 4.2.6.8 and 6.1.1.4'
N N 0.0061 0.0033 'International Tables Vol C Tables 4.2.6.8 and 6.1.1.4'

loop_
_geom_angle_atom_site_label_1
_geom_angle_atom_site_label_2
_geom_angle_atom_site_label_3
_geom_angle
N1 Si1 C13 112.32(10)
N1 Si1 C12 115.99(9)
C13 Si1 C12 108.79(10)
N1 Si1 C11 105.31(9)
C13 Si1 C11 105.93(11)
C12 Si1 C11 107.88(10)
N1 Si1 Li1 40.29(9)
C13 Si1 Li1 99.38(10)
C12 Si1 Li1 150.03(10)
C11 Si1 Li1 72.77(10)
N2 Si2 C15 114.65(10)
N2 Si2 C16 106.06(9)
C15 Si2 C16 107.25(10)
N2 Si2 C14 113.22(9)
C15 Si2 C14 108.80(10)
C16 Si2 C14 106.32(10)
N2 Si2 Li1 39.08(9)
C15 Si2 Li1 146.94(10)
C16 Si2 Li1 73.92(10)
C14 Si2 Li1 102.15(10)
N1 Li1 N2 92.78(16)
N1 Li1 N3 131.10(19)
N2 Li1 N3 122.45(19)
N1 Li1 Li2 50.95(12)
N2 Li1 Li2 51.27(12)
N3 Li1 Li2 173.0(2)
N1 Li1 C9 79.75(13)
N2 Li1 C9 29.51(8)
N3 Li1 C9 113.59(17)
Li2 Li1 C9 59.49(11)
N1 Li1 C1 28.61(8)
N2 Li1 C1 79.10(13)
N3 Li1 C1 120.15(17)
Li2 Li1 C1 57.86(11)
C9 Li1 C1 56.98(9)
N1 Li1 Si1 34.95(8)
N2 Li1 Si1 125.98(15)
N3 Li1 Si1 107.96(14)
Li2 Li1 Si1 77.02(12)
C9 Li1 Si1 114.18(12)
C1 Li1 Si1 58.46(8)
N1 Li1 Si2 124.38(15)
N2 Li1 Si2 33.91(8)
N3 Li1 Si2 100.32(14)
Li2 Li1 Si2 75.51(11)
C9 Li1 Si2 58.43(8)
C1 Li1 Si2 112.85(12)
Si1 Li1 Si2 150.74(13)
N1 Li2 N2 84.85(14)
N1 Li2 N4 123.55(17)
N2 Li2 N4 115.26(18)
N1 Li2 N5 123.25(19)
N2 Li2 N5 130.11(18)
N4 Li2 N5 84.56(13)
N1 Li2 C1 32.22(8)
N2 Li2 C1 80.08(12)
N4 Li2 C1 96.60(14)
N5 Li2 C1 145.94(18)
N1 Li2 Li1 46.44(11)
N2 Li2 Li1 46.54(11)
N4 Li2 Li1 152.44(19)
N5 Li2 Li1 122.85(17)
C1 Li2 Li1 62.95(12)
N1 Li2 C9 78.78(12)
N2 Li2 C9 31.45(8)
N4 Li2 C9 92.76(14)
N5 Li2 C9 154.86(17)
C1 Li2 C9 59.19(10)
Li1 Li2 C9 61.42(12)
C1 N1 Si1 124.37(13)
C1 N1 Li1 109.88(17)
Si1 N1 Li1 104.77(13)
C1 N1 Li2 95.55(15)
Si1 N1 Li2 131.46(14)
Li1 N1 Li2 82.61(15)
C9 N2 Si2 124.90(13)
C9 N2 Li1 107.41(16)
Si2 N2 Li1 107.02(13)
C9 N2 Li2 97.53(15)
Si2 N2 Li2 128.72(13)
Li1 N2 Li2 82.19(15)
C23 N3 Li1 161.0(2)
C20' N4 C17' 109.8(2)
C19 N4 C17 124.4(5)
C20' N4 C19' 106.9(2)
C17' N4 C19' 107.2(2)
C19 N4 C20 106.0(5)
C17 N4 C20 100.0(6)
C19 N4 Li2 121.2(5)
C20' N4 Li2 122.2(2)
C17' N4 Li2 105.76(19)
C17 N4 Li2 102.3(3)
C19' N4 Li2 104.15(18)
C20 N4 Li2 97.9(5)
C22' N5 C21' 109.3(2)
C21 N5 C18 117.7(5)
C22' N5 C18' 109.7(2)
C21' N5 C18' 106.5(2)
C21 N5 C22 107.8(4)
C18 N5 C22 104.6(4)
C21 N5 Li2 109.9(4)
C22' N5 Li2 108.7(2)
C21' N5 Li2 119.44(18)
C18 N5 Li2 100.0(3)
C18' N5 Li2 102.69(17)
C22 N5 Li2 117.0(3)
N1 C1 C2 121.35(18)
N1 C1 C10 121.87(17)
C2 C1 C10 116.77(18)
N1 C1 Li2 52.24(12)
C2 C1 Li2 138.76(17)
C10 C1 Li2 83.33(14)
N1 C1 Li1 41.51(11)
C2 C1 Li1 149.15(16)
C10 C1 Li1 86.25(13)
Li2 C1 Li1 59.19(11)
C1 C2 C3 124.0(2)
C1 C2 H2A 118.0
C3 C2 H2A 118.0
C4 C3 C2 120.1(2)
C4 C3 H3A 119.9
C2 C3 H3A 119.9
C3 C4 C5 120.25(19)
C3 C4 H4A 119.9
C5 C4 H4A 119.9
C6 C5 C4 118.05(18)
C6 C5 C10 120.95(18)
C4 C5 C10 120.99(19)
C7 C6 C5 120.25(19)
C7 C6 H6A 119.9
C5 C6 H6A 119.9
C6 C7 C8 120.2(2)
C6 C7 H7A 119.9
C8 C7 H7A 119.9
C9 C8 C7 123.84(19)
C9 C8 H8A 118.1
C7 C8 H8A 118.1
N2 C9 C8 121.11(17)
N2 C9 C10 122.22(17)
C8 C9 C10 116.65(17)
N2 C9 Li2 51.02(12)
C8 C9 Li2 142.89(16)
C10 C9 Li2 81.48(13)
N2 C9 Li1 43.07(11)
C8 C9 Li1 146.05(16)
C10 C9 Li1 87.50(13)
Li2 C9 Li1 59.09(11)
C5 C10 C1 117.80(17)
C5 C10 C9 118.08(17)
C1 C10 C9 124.12(17)
Si1 C11 H11A 109.5
Si1 C11 H11B 109.5
H11A C11 H11B 109.5
Si1 C11 H11C 109.5
H11A C11 H11C 109.5
H11B C11 H11C 109.5
Si1 C12 H12A 109.5
Si1 C12 H12B 109.5
H12A C12 H12B 109.5
Si1 C12 H12C 109.5
H12A C12 H12C 109.5
H12B C12 H12C 109.5
Si1 C13 H13A 109.5
Si1 C13 H13B 109.5
H13A C13 H13B 109.5
Si1 C13 H13C 109.5
H13A C13 H13C 109.5
H13B C13 H13C 109.5
Si2 C14 H14A 109.5
Si2 C14 H14B 109.5
H14A C14 H14B 109.5
Si2 C14 H14C 109.5
H14A C14 H14C 109.5
H14B C14 H14C 109.5
Si2 C15 H15A 109.5
Si2 C15 H15B 109.5
H15A C15 H15B 109.5
Si2 C15 H15C 109.5
H15A C15 H15C 109.5
H15B C15 H15C 109.5
Si2 C16 H16A 109.5
Si2 C16 H16B 109.5
H16A C16 H16B 109.5
Si2 C16 H16C 109.5
H16A C16 H16C 109.5
H16B C16 H16C 109.5
N4 C17 C18 116.0(6)
N4 C17 H17A 108.3
C18 C17 H17A 108.3
N4 C17 H17D 108.3
C18 C17 H17D 108.3
H17A C17 H17D 107.4
N5 C18 C17 105.6(6)
N5 C18 H18A 110.6
C17 C18 H18A 110.6
N5 C18 H18D 110.6
C17 C18 H18D 110.6
H18A C18 H18D 108.7
N4 C19 H19A 109.5
N4 C19 H19B 109.5
H19A C19 H19B 109.5
N4 C19 H19C 109.5
H19A C19 H19C 109.5
H19B C19 H19C 109.5
N4 C20 H20A 109.5
N4 C20 H20B 109.5
H20A C20 H20B 109.5
N4 C20 H20C 109.5
H20A C20 H20C 109.5
H20B C20 H20C 109.5
N5 C21 H21A 109.5
N5 C21 H21B 109.5
H21A C21 H21B 109.5
N5 C21 H21C 109.5
H21A C21 H21C 109.5
H21B C21 H21C 109.5
N5 C22 H22A 109.5
N5 C22 H22B 109.5
H22A C22 H22B 109.5
N5 C22 H22C 109.5
H22A C22 H22C 109.5
H22B C22 H22C 109.5
N4 C17' C18' 111.2(2)
N4 C17' H17B 109.4
C18' C17' H17B 109.4
N4 C17' H17C 109.4
C18' C17' H17C 109.4
H17B C17' H17C 108.0
N5 C18' C17' 110.7(2)
N5 C18' H18B 109.5
C17' C18' H18B 109.5
N5 C18' H18C 109.5
C17' C18' H18C 109.5
H18B C18' H18C 108.1
N4 C19' H19D 109.5
N4 C19' H19E 109.5
H19D C19' H19E 109.5
N4 C19' H19F 109.5
H19D C19' H19F 109.5
H19E C19' H19F 109.5
N4 C20' H20D 109.5
N4 C20' H20E 109.5
H20D C20' H20E 109.5
N4 C20' H20F 109.5
H20D C20' H20F 109.5
H20E C20' H20F 109.5
N5 C21' H21D 109.5
N5 C21' H21E 109.5
H21D C21' H21E 109.5
N5 C21' H21F 109.5
H21D C21' H21F 109.5
H21E C21' H21F 109.5
N5 C22' H22D 109.5
N5 C22' H22E 109.5
H22D C22' H22E 109.5
N5 C22' H22F 109.5
H22D C22' H22F 109.5
H22E C22' H22F 109.5
N3 C23 C24 178.0(2)
C25 C24 C29 120.5(2)
C25 C24 C23 118.78(19)
C29 C24 C23 120.7(2)
C24 C25 C26 119.3(2)
C24 C25 H25A 120.4
C26 C25 H25A 120.4
C27 C26 C25 120.7(2)
C27 C26 H26A 119.6
C25 C26 H26A 119.6
C28 C27 C26 119.8(2)
C28 C27 H27A 120.1
C26 C27 H27A 120.1
C27 C28 C29 120.4(2)
C27 C28 H28A 119.8
C29 C28 H28A 119.8
C28 C29 C24 119.3(2)
C28 C29 H29A 120.4
C24 C29 H29A 120.4
C2S C1S C6S 120.0
C2S C1S C7S 120.23(14)
C6S C1S C7S 119.77(14)
C3S C2S C1S 120.0
C3S C2S H2SA 120.0
C1S C2S H2SA 120.0
C2S C3S C4S 120.0
C2S C3S H3SA 120.0
C4S C3S H3SA 120.0
C3S C4S C5S 120.0
C3S C4S H4SA 120.0
C5S C4S H4SA 120.0
C4S C5S C6S 120.0
C4S C5S H5SA 120.0
C6S C5S H5SA 120.0
C5S C6S C1S 120.0
C5S C6S H6SA 120.0
C1S C6S H6SA 120.0
C1S C7S H7SA 109.5
C1S C7S H7SB 109.5
H7SA C7S H7SB 109.5
C1S C7S H7SC 109.5
H7SA C7S H7SC 109.5
H7SB C7S H7SC 109.5
C9S C8S C13S 120.0
C9S C8S C14S 119.8(2)
C13S C8S C14S 120.2(2)
C8S C9S C10S 120.0
C8S C9S H9SA 120.0
C10S C9S H9SA 120.0
C11S C10S C9S 120.0
C11S C10S H10A 120.0
C9S C10S H10A 120.0
C10S C11S C12S 120.0
C10S C11S H11D 120.0
C12S C11S H11D 120.0
C13S C12S C11S 120.0
C13S C12S H12D 120.0
C11S C12S H12D 120.0
C12S C13S C8S 120.0
C12S C13S H13D 120.0
C8S C13S H13D 120.0
C8S C14S H14D 109.5
C8S C14S H14E 109.5
H14D C14S H14E 109.5
C8S C14S H14F 109.5
H14D C14S H14F 109.5
H14E C14S H14F 109.5

loop_
_geom_bond_atom_site_label_1
_geom_bond_atom_site_label_2
_geom_bond_distance
Si1 N1 1.7202(17)
Si1 C13 1.898(2)
Si1 C12 1.900(2)
Si1 C11 1.908(2)
Si1 Li1 2.904(3)
Si2 N2 1.7228(17)
Si2 C15 1.889(2)
Si2 C16 1.901(2)
Si2 C14 1.908(2)
Si2 Li1 2.953(3)
Li1 N1 1.942(4)
Li1 N2 1.947(4)
Li1 N3 2.022(4)
Li1 Li2 2.657(5)
Li1 C9 2.720(4)
Li1 C1 2.756(4)
Li2 N1 2.081(4)
Li2 N2 2.092(4)
Li2 N4 2.203(4)
Li2 N5 2.206(4)
Li2 C1 2.620(4)
Li2 C9 2.669(4)
N1 C1 1.403(3)
N2 C9 1.404(2)
N3 C23 1.158(3)
N4 C19 1.422(7)
N4 C20' 1.431(3)
N4 C17' 1.493(3)
N4 C17 1.495(6)
N4 C19' 1.547(4)
N4 C20 1.569(7)
N5 C21 1.439(6)
N5 C22' 1.452(4)
N5 C21' 1.490(3)
N5 C18 1.494(5)
N5 C18' 1.513(3)
N5 C22 1.522(6)
C1 C2 1.411(3)
C1 C10 1.476(3)
C2 C3 1.413(3)
C2 H2A 0.9500
C3 C4 1.365(3)
C3 H3A 0.9500
C4 C5 1.429(3)
C4 H4A 0.9500
C5 C6 1.425(3)
C5 C10 1.462(3)
C6 C7 1.373(3)
C6 H6A 0.9500
C7 C8 1.415(3)
C7 H7A 0.9500
C8 C9 1.414(3)
C8 H8A 0.9500
C9 C10 1.481(3)
C11 H11A 0.9800
C11 H11B 0.9800
C11 H11C 0.9800
C12 H12A 0.9800
C12 H12B 0.9800
C12 H12C 0.9800
C13 H13A 0.9800
C13 H13B 0.9800
C13 H13C 0.9800
C14 H14A 0.9800
C14 H14B 0.9800
C14 H14C 0.9800
C15 H15A 0.9800
C15 H15B 0.9800
C15 H15C 0.9800
C16 H16A 0.9800
C16 H16B 0.9800
C16 H16C 0.9800
C17 C18 1.555(8)
C17 H17A 0.9900
C17 H17D 0.9900
C18 H18A 0.9900
C18 H18D 0.9900
C19 H19A 0.9800
C19 H19B 0.9800
C19 H19C 0.9800
C20 H20A 0.9800
C20 H20B 0.9800
C20 H20C 0.9800
C21 H21A 0.9800
C21 H21B 0.9800
C21 H21C 0.9800
C22 H22A 0.9800
C22 H22B 0.9800
C22 H22C 0.9800
C17' C18' 1.560(4)
C17' H17B 0.9900
C17' H17C 0.9900
C18' H18B 0.9900
C18' H18C 0.9900
C19' H19D 0.9800
C19' H19E 0.9800
C19' H19F 0.9800
C20' H20D 0.9800
C20' H20E 0.9800
C20' H20F 0.9800
C21' H21D 0.9800
C21' H21E 0.9800
C21' H21F 0.9800
C22' H22D 0.9800
C22' H22E 0.9800
C22' H22F 0.9800
C23 C24 1.458(3)
C24 C25 1.394(3)
C24 C29 1.403(3)
C25 C26 1.399(3)
C25 H25A 0.9500
C26 C27 1.391(3)
C26 H26A 0.9500
C27 C28 1.389(3)
C27 H27A 0.9500
C28 C29 1.402(3)
C28 H28A 0.9500
C29 H29A 0.9500
C1S C2S 1.3900
C1S C6S 1.3900
C1S C7S 1.532(3)
C2S C3S 1.3900
C2S H2SA 0.9500
C3S C4S 1.3900
C3S H3SA 0.9500
C4S C5S 1.3900
C4S H4SA 0.9500
C5S C6S 1.3900
C5S H5SA 0.9500
C6S H6SA 0.9500
C7S H7SA 0.9800
C7S H7SB 0.9800
C7S H7SC 0.9800
C8S C9S 1.3900
C8S C13S 1.3900
C8S C14S 1.532(4)
C9S C10S 1.3900
C9S H9SA 0.9500
C10S C11S 1.3900
C10S H10A 0.9500
C11S C12S 1.3900
C11S H11D 0.9500
C12S C13S 1.3900
C12S H12D 0.9500
C13S H13D 0.9500
C14S H14D 0.9800
C14S H14E 0.9800
C14S H14F 0.9800
